data_7238842
loop_
_publ_author_name
'Zhang, Xiaoping'
'Zhou, Jingmin'
'Shi, Wei'
'Zhang, Zhenjie'
'Cheng, Peng'

_publ_section_title
;
 Two cadmium(ii) coordination polymers constructed by carboxylate and
 pyridine mixed ligands: synthesis, structure and luminescent properties
;
_journal_issue 45
_journal_name_full CrystEngComm
_journal_page_first 9738
_journal_paper_doi 10.1039/c3ce41073k
_journal_volume 15
_journal_year 2013
_chemical_formula_sum 'C83 H53 Cd6 N9 O29.5'
_chemical_formula_weight 2322.74
_space_group_IT_number 2
_space_group_name_Hall '-P 1'
_space_group_name_H-M_alt 'P -1'
_symmetry_space_group_name_H-M 'P -1'
_atom_sites_solution_hydrogens geom
_atom_sites_solution_primary direct
_atom_sites_solution_secondary difmap
_audit_creation_method SHELXL-97
_cell_angle_alpha 73.7440(10)
_cell_angle_beta 83.661(2)
_cell_angle_gamma 89.712(2)
_cell_formula_units_Z 2
_cell_length_a 10.5925(10)
_cell_length_b 19.4409(18)
_cell_length_c 23.682(2)
_cell_measurement_temperature 293(2)
_cell_volume 4651.5(7)
_computing_structure_refinement 'SHELXL-97 (Sheldrick, 1997)'
_computing_structure_solution 'SHELXS-97 (Sheldrick, 1990)'
_diffrn_ambient_temperature 293(2)
_diffrn_measured_fraction_theta_full 0.989
_diffrn_measured_fraction_theta_max 0.989
_diffrn_radiation_monochromator graphite
_diffrn_radiation_source 'fine-focus sealed tube'
_diffrn_radiation_type MoK\a
_diffrn_radiation_wavelength 0.71075
_diffrn_reflns_av_R_equivalents 0.0503
_diffrn_reflns_av_sigmaI/netI 0.0797
_diffrn_reflns_limit_h_max 10
_diffrn_reflns_limit_h_min -12
_diffrn_reflns_limit_k_max 23
_diffrn_reflns_limit_k_min -23
_diffrn_reflns_limit_l_max 28
_diffrn_reflns_limit_l_min -28
_diffrn_reflns_number 28772
_diffrn_reflns_theta_full 25.01
_diffrn_reflns_theta_max 25.01
_diffrn_reflns_theta_min 3.09
_exptl_absorpt_coefficient_mu 1.428
_exptl_absorpt_correction_T_max 0.8704
_exptl_absorpt_correction_T_min 0.7633
_exptl_crystal_density_diffrn 1.658
_exptl_crystal_density_method 'not measured'
_exptl_crystal_F_000 2276
_exptl_crystal_size_max 0.20
_exptl_crystal_size_mid 0.10
_exptl_crystal_size_min 0.10
_platon_squeeze_details
;
;
_refine_diff_density_max 1.844
_refine_diff_density_min -1.475
_refine_diff_density_rms 0.219
_refine_ls_extinction_method none
_refine_ls_goodness_of_fit_ref 1.094
_refine_ls_hydrogen_treatment mixed
_refine_ls_matrix_type full
_refine_ls_number_parameters 1181
_refine_ls_number_reflns 16243
_refine_ls_number_restraints 36
_refine_ls_restrained_S_all 1.094
_refine_ls_R_factor_all 0.0916
_refine_ls_R_factor_gt 0.0693
_refine_ls_shift/su_max 0.001
_refine_ls_shift/su_mean 0.000
_refine_ls_structure_factor_coef Fsqd
_refine_ls_weighting_details 'calc w=1/[\s^2^(Fo^2^)+(0.0936P)^2^+30.3027P] where P=(Fo^2^+2Fc^2^)/3'
_refine_ls_weighting_scheme calc
_refine_ls_wR_factor_gt 0.1858
_refine_ls_wR_factor_ref 0.1997
_reflns_number_gt 12788
_reflns_number_total 16243
_reflns_threshold_expression >2sigma(I)
_cod_data_source_file c3ce41073k.txt
_cod_data_source_block c090213l
_cod_original_sg_symbol_H-M P-1
_cod_original_formula_sum 'C83 H53 Cd6 N9 O29.50'
_cod_database_code 7238842

loop_
_symmetry_equiv_pos_as_xyz
'x, y, z'
'-x, -y, -z'

loop_
_atom_site_label
_atom_site_type_symbol
_atom_site_fract_x
_atom_site_fract_y
_atom_site_fract_z
_atom_site_U_iso_or_equiv
_atom_site_adp_type
_atom_site_occupancy
_atom_site_symmetry_multiplicity
_atom_site_calc_flag
_atom_site_refinement_flags
_atom_site_disorder_assembly
_atom_site_disorder_group
Cd1 Cd 0.24644(6) 0.45473(4) 0.22671(3) 0.02463(18) Uani 1 1 d . . .
Cd3 Cd 0.69694(7) 0.15655(4) 0.25871(3) 0.02577(18) Uani 1 1 d . . .
Cd2 Cd 1.08562(7) -0.34242(4) 0.25296(3) 0.02547(18) Uani 1 1 d . . .
Cd4 Cd 0.67852(7) -0.28748(4) 0.26708(3) 0.02701(18) Uani 1 1 d . . .
Cd5 Cd 0.54994(6) -0.04090(4) 0.23950(3) 0.02612(18) Uani 1 1 d . . .
Cd6 Cd 1.10640(7) 0.22381(4) 0.24030(3) 0.02983(19) Uani 1 1 d . . .
C1 C 0.4831(9) 0.8327(5) 0.2093(4) 0.030(2) Uani 1 1 d . . .
C2 C 0.4458(8) 0.7851(5) 0.1732(4) 0.0235(19) Uani 1 1 d . . .
C6 C 0.3824(8) 0.6711(5) 0.1638(4) 0.023(2) Uani 1 1 d . . .
C7 C 0.4027(9) 0.7144(5) 0.1993(4) 0.027(2) Uani 1 1 d . . .
C8 C 0.3331(9) 0.5957(5) 0.1896(4) 0.028(2) Uani 1 1 d . . .
C9 C 0.3813(9) 0.6854(5) 0.2654(4) 0.027(2) Uani 1 1 d . . .
C10 C 0.3383(9) 0.3425(5) 0.1844(4) 0.028(2) Uani 1 1 d . . .
C11 C 0.4000(8) 0.2914(5) 0.1536(4) 0.0234(19) Uani 1 1 d . . .
C15 C 0.4719(9) 0.1750(5) 0.1526(4) 0.024(2) Uani 1 1 d . . .
C16 C 0.4244(9) 0.2222(5) 0.1840(4) 0.026(2) Uani 1 1 d . . .
C17 C 0.4002(9) 0.1966(5) 0.2504(4) 0.026(2) Uani 1 1 d . . .
C18 C 0.4990(9) 0.0987(6) 0.1834(4) 0.033(2) Uani 1 1 d . . .
C19 C 0.8330(10) 0.5649(5) 0.2537(4) 0.031(2) Uani 1 1 d . . .
C20 C 0.7782(9) 0.4971(5) 0.2474(4) 0.030(2) Uani 1 1 d . . .
C21 C 0.6463(11) 0.4910(7) 0.2511(5) 0.047(3) Uani 1 1 d . . .
H21 H 0.5970 0.5291 0.2559 0.056 Uiso 1 1 calc R . .
C22 C 0.5876(10) 0.4293(7) 0.2478(6) 0.052(3) Uani 1 1 d . . .
H22 H 0.4999 0.4268 0.2481 0.063 Uiso 1 1 calc R . .
C23 C 0.6600(10) 0.3716(6) 0.2442(5) 0.041(3) Uani 1 1 d . . .
H23 H 0.6198 0.3291 0.2445 0.050 Uiso 1 1 calc R . .
C24 C 0.7922(9) 0.3752(5) 0.2400(4) 0.028(2) Uani 1 1 d . . .
C25 C 0.8520(9) 0.4405(5) 0.2388(4) 0.024(2) Uani 1 1 d . . .
C26 C 0.9938(9) 0.4460(5) 0.2333(4) 0.027(2) Uani 1 1 d . . .
C27 C 0.8646(10) 0.3091(5) 0.2416(4) 0.030(2) Uani 1 1 d . . .
C28 C 0.9523(11) 0.0649(5) 0.2597(4) 0.033(2) Uani 1 1 d . . .
C29 C 1.0083(10) -0.0056(5) 0.2589(5) 0.035(2) Uani 1 1 d . . .
C30 C 1.1394(12) -0.0114(8) 0.2569(7) 0.068(4) Uani 1 1 d . . .
H30 H 1.1887 0.0287 0.2554 0.082 Uiso 1 1 calc R . .
C31 C 1.1957(13) -0.0718(10) 0.2572(9) 0.092(6) Uani 1 1 d . . .
H31 H 1.2838 -0.0735 0.2553 0.111 Uiso 1 1 calc R . .
C32 C 1.1256(12) -0.1333(7) 0.2604(7) 0.065(4) Uani 1 1 d . . .
H32 H 1.1659 -0.1764 0.2627 0.078 Uiso 1 1 calc R . .
C33 C 0.9940(10) -0.1297(6) 0.2601(5) 0.035(2) Uani 1 1 d . . .
C34 C 0.9357(9) -0.0651(5) 0.2590(4) 0.028(2) Uani 1 1 d . . .
C35 C 0.7960(9) -0.0597(5) 0.2578(4) 0.028(2) Uani 1 1 d . . .
C36 C 0.9215(11) -0.1971(5) 0.2629(4) 0.033(2) Uani 1 1 d . . .
C37 C 0.3432(12) 0.4685(7) 0.3494(5) 0.049(3) Uani 1 1 d . . .
H37 H 0.3621 0.5155 0.3269 0.059 Uiso 1 1 calc R . .
C38 C 0.3569(12) 0.4506(6) 0.4088(5) 0.050(3) Uani 1 1 d . . .
H38 H 0.3853 0.4848 0.4255 0.060 Uiso 1 1 calc R . .
C39 C 0.3279(12) 0.3808(7) 0.4435(5) 0.051(3) Uani 1 1 d . . .
C40 C 0.2908(15) 0.3337(7) 0.4136(5) 0.065(4) Uani 1 1 d . . .
H40 H 0.2725 0.2859 0.4340 0.079 Uiso 1 1 calc R . .
C41 C 0.2811(13) 0.3566(7) 0.3551(5) 0.057(4) Uani 1 1 d . . .
H41 H 0.2559 0.3235 0.3365 0.069 Uiso 1 1 calc R . .
C42 C 0.3341(14) 0.3881(7) 0.6004(5) 0.059(4) Uani 1 1 d . . .
H42 H 0.3406 0.4227 0.6203 0.071 Uiso 1 1 calc R . .
C43 C 0.3324(13) 0.4098(7) 0.5397(5) 0.056(3) Uani 1 1 d . . .
H43 H 0.3330 0.4583 0.5196 0.068 Uiso 1 1 calc R . .
C44 C 0.3300(12) 0.3589(7) 0.5092(5) 0.048(3) Uani 1 1 d . . .
C45 C 0.3270(14) 0.2894(6) 0.5414(5) 0.057(4) Uani 1 1 d . . .
H45 H 0.3269 0.2537 0.5222 0.068 Uiso 1 1 calc R . .
C46 C 0.3243(13) 0.2706(7) 0.6019(5) 0.054(3) Uani 1 1 d . . .
H46 H 0.3206 0.2222 0.6227 0.065 Uiso 1 1 calc R . .
C47 C 0.5688(13) 0.1222(6) 0.6332(5) 0.051(3) Uani 1 1 d . . .
H47 H 0.5578 0.1603 0.6496 0.061 Uiso 1 1 calc R . .
C48 C 0.5956(14) 0.1377(7) 0.5727(5) 0.057(4) Uani 1 1 d . . .
H48 H 0.5997 0.1851 0.5495 0.068 Uiso 1 1 calc R . .
C49 C 0.6163(11) 0.0829(6) 0.5466(4) 0.040(3) Uani 1 1 d . . .
C50 C 0.6090(12) 0.0157(6) 0.5853(5) 0.050(3) Uani 1 1 d . . .
H50 H 0.6243 -0.0236 0.5707 0.060 Uiso 1 1 calc R . .
C51 C 0.5797(11) 0.0049(6) 0.6449(5) 0.042(3) Uani 1 1 d . . .
H51 H 0.5750 -0.0418 0.6695 0.051 Uiso 1 1 calc R . .
C52 C 0.6160(16) 0.1708(8) 0.3860(5) 0.070(4) Uani 1 1 d . . .
H52 H 0.5894 0.2139 0.3624 0.084 Uiso 1 1 calc R . .
C53 C 0.6002(17) 0.1595(7) 0.4460(5) 0.076(5) Uani 1 1 d . . .
H53 H 0.5649 0.1950 0.4618 0.091 Uiso 1 1 calc R . .
C54 C 0.6358(11) 0.0962(6) 0.4835(4) 0.038(3) Uani 1 1 d . . .
C55 C 0.6875(13) 0.0486(7) 0.4558(5) 0.055(3) Uani 1 1 d . . .
H55 H 0.7137 0.0047 0.4784 0.066 Uiso 1 1 calc R . .
C56 C 0.7018(12) 0.0637(6) 0.3952(5) 0.048(3) Uani 1 1 d . . .
H56 H 0.7382 0.0294 0.3784 0.058 Uiso 1 1 calc R . .
C57 C 1.0253(13) -0.3697(6) 0.3918(5) 0.052(3) Uani 1 1 d . . .
H57 H 1.0229 -0.3200 0.3811 0.062 Uiso 1 1 calc R . .
C58 C 1.0100(13) -0.4069(6) 0.4509(5) 0.053(3) Uani 1 1 d . . .
H58 H 0.9997 -0.3818 0.4792 0.064 Uiso 1 1 calc R . .
C59 C 1.0099(10) -0.4796(6) 0.4687(4) 0.035(2) Uani 1 1 d . . .
C60 C 1.0239(13) -0.5127(6) 0.4246(4) 0.048(3) Uani 1 1 d . . .
H60 H 1.0235 -0.5625 0.4340 0.058 Uiso 1 1 calc R . .
C61 C 1.0387(13) -0.4730(6) 0.3669(5) 0.051(3) Uani 1 1 d . . .
H61 H 1.0461 -0.4969 0.3378 0.061 Uiso 1 1 calc R . .
C62 C 0.7797(10) -0.2124(6) 0.1303(5) 0.039(3) Uani 1 1 d . . .
H62 H 0.7970 -0.1753 0.1462 0.047 Uiso 1 1 calc R . .
C63 C 0.8107(10) -0.2018(6) 0.0703(5) 0.039(3) Uani 1 1 d . . .
H63 H 0.8430 -0.1575 0.0466 0.047 Uiso 1 1 calc R . .
C64 C 0.7942(9) -0.2563(7) 0.0457(5) 0.039(3) Uani 1 1 d . . .
C65 C 0.7395(11) -0.3186(6) 0.0836(5) 0.042(3) Uani 1 1 d . . .
H65 H 0.7240 -0.3570 0.0688 0.051 Uiso 1 1 calc R . .
C66 C 0.7078(10) -0.3252(6) 0.1419(4) 0.034(2) Uani 1 1 d . . .
H66 H 0.6714 -0.3683 0.1661 0.041 Uiso 1 1 calc R . .
C67 C 0.8280(10) -0.2466(6) -0.0180(4) 0.038(3) Uani 1 1 d . . .
C68 C 0.8191(11) -0.1830(6) -0.0593(5) 0.045(3) Uani 1 1 d . . .
H68 H 0.7982 -0.1423 -0.0474 0.054 Uiso 1 1 calc R . .
C69 C 0.8407(10) -0.1782(7) -0.1182(5) 0.046(3) Uani 1 1 d . . .
H69 H 0.8300 -0.1340 -0.1452 0.055 Uiso 1 1 calc R . .
C70 C 0.8873(10) -0.2943(6) -0.0993(5) 0.040(3) Uani 1 1 d . . .
H70 H 0.9119 -0.3335 -0.1128 0.048 Uiso 1 1 calc R . .
C71 C 0.8657(10) -0.3049(6) -0.0396(5) 0.041(3) Uani 1 1 d . . .
H71 H 0.8758 -0.3498 -0.0136 0.049 Uiso 1 1 calc R . .
C72 C 0.7587(11) 0.2623(6) 0.1254(4) 0.038(3) Uani 1 1 d . . .
H72 H 0.7306 0.2966 0.1441 0.045 Uiso 1 1 calc R . .
C73 C 0.7921(10) 0.2838(6) 0.0652(5) 0.041(3) Uani 1 1 d . . .
H73 H 0.7880 0.3318 0.0440 0.049 Uiso 1 1 calc R . .
C74 C 0.8326(9) 0.2325(6) 0.0359(4) 0.032(2) Uani 1 1 d . . .
C75 C 0.8392(10) 0.1632(6) 0.0705(4) 0.037(2) Uani 1 1 d . . .
H75 H 0.8686 0.1275 0.0536 0.045 Uiso 1 1 calc R . .
C76 C 0.8025(10) 0.1471(6) 0.1296(4) 0.039(3) Uani 1 1 d . . .
H76 H 0.8037 0.0994 0.1518 0.047 Uiso 1 1 calc R . .
C77 C 0.9196(10) 0.3414(6) -0.1206(5) 0.038(3) Uani 1 1 d . . .
H77 H 0.9430 0.3886 -0.1411 0.045 Uiso 1 1 calc R . .
C78 C 0.8990(9) 0.3238(6) -0.0609(4) 0.034(2) Uani 1 1 d . . .
H78 H 0.9085 0.3585 -0.0414 0.041 Uiso 1 1 calc R . .
C79 C 0.8634(9) 0.2533(6) -0.0284(4) 0.033(2) Uani 1 1 d . . .
C80 C 0.8552(10) 0.2045(6) -0.0601(4) 0.036(2) Uani 1 1 d . . .
H80 H 0.8349 0.1566 -0.0407 0.044 Uiso 1 1 calc R . .
C81 C 0.8777(10) 0.2275(6) -0.1219(4) 0.038(3) Uani 1 1 d . . .
H81 H 0.8710 0.1941 -0.1429 0.045 Uiso 1 1 calc R . .
C87 C 1.0277(18) 0.1624(12) 0.3899(7) 0.113(7) Uani 1 1 d . . .
H87A H 0.9442 0.1424 0.3895 0.135 Uiso 1 1 calc R . .
H87B H 1.0258 0.1787 0.4251 0.135 Uiso 1 1 calc R . .
C88 C 1.122(2) 0.1063(13) 0.3927(9) 0.121(5) Uani 1 1 d U . .
H88A H 1.0994 0.0663 0.4276 0.145 Uiso 1 1 calc R . .
H88B H 1.1236 0.0888 0.3581 0.145 Uiso 1 1 calc R . .
N1 N 0.3051(8) 0.4231(5) 0.3226(3) 0.037(2) Uani 1 1 d . . .
N2 N 0.3266(9) 0.3190(5) 0.6313(4) 0.041(2) Uani 1 1 d . . .
N3 N 0.5580(8) 0.0577(5) 0.6688(3) 0.0322(19) Uani 1 1 d . . .
N4 N 0.6673(9) 0.1236(5) 0.3597(4) 0.042(2) Uani 1 1 d . . .
N5 N 0.7647(8) 0.1958(5) 0.1576(3) 0.033(2) Uani 1 1 d . . .
N6 N 0.9078(8) 0.2944(5) -0.1515(3) 0.034(2) Uani 1 1 d . . .
N7 N 0.7268(8) -0.2723(5) 0.1663(4) 0.036(2) Uani 1 1 d . . .
N8 N 0.8759(9) -0.2326(5) -0.1394(4) 0.040(2) Uani 1 1 d . . .
N9 N 1.0429(8) -0.4022(5) 0.3503(4) 0.0334(19) Uani 1 1 d . . .
O1 O 0.5322(7) 0.8074(4) 0.2552(3) 0.0379(17) Uani 1 1 d . . .
O2 O 0.4636(8) 0.8973(4) 0.1887(3) 0.048(2) Uani 1 1 d . . .
O3 O 0.2730(7) 0.6933(4) 0.2900(3) 0.0375(17) Uani 1 1 d . . .
O4 O 0.4724(7) 0.6549(4) 0.2908(3) 0.0356(17) Uani 1 1 d . . .
O5 O 0.2452(7) 0.5818(4) 0.2321(3) 0.0335(16) Uani 1 1 d . . .
O6 O 0.3758(8) 0.5498(4) 0.1682(4) 0.058(2) Uani 1 1 d . . .
O7 O 0.3696(8) 0.4058(4) 0.1648(3) 0.047(2) Uani 1 1 d . . .
O8 O 0.2554(7) 0.3198(4) 0.2286(3) 0.0386(17) Uani 1 1 d . . .
O9 O 0.2951(7) 0.1695(4) 0.2734(3) 0.0369(17) Uani 1 1 d . . .
O10 O 0.4907(7) 0.2033(4) 0.2781(3) 0.0398(18) Uani 1 1 d . . .
O11 O 0.5532(6) 0.0856(4) 0.2303(3) 0.0318(16) Uani 1 1 d . . .
O12 O 0.4678(10) 0.0507(4) 0.1630(4) 0.061(3) Uani 1 1 d . . .
O13 O 0.8352(7) 0.0683(4) 0.2651(3) 0.0427(18) Uani 1 1 d . . .
O14 O 1.0256(9) 0.1158(5) 0.2554(5) 0.071(3) Uani 1 1 d . . .
O15 O 0.7237(7) -0.0749(4) 0.3038(3) 0.0427(18) Uani 1 1 d . . .
O16 O 0.7572(7) -0.0394(4) 0.2077(3) 0.0382(17) Uani 1 1 d . . .
O17 O 0.8078(8) -0.1926(4) 0.2585(4) 0.053(2) Uani 1 1 d . . .
O18 O 0.9826(10) -0.2521(5) 0.2711(5) 0.072(3) Uani 1 1 d . . .
O19 O 0.9775(7) 0.3159(4) 0.2216(3) 0.0444(19) Uani 1 1 d . . .
O20 O 0.8074(8) 0.2517(4) 0.2643(4) 0.050(2) Uani 1 1 d . . .
O21 O 1.0564(6) 0.4695(4) 0.1849(3) 0.0329(16) Uani 1 1 d . . .
O22 O 1.0457(6) 0.4255(4) 0.2798(3) 0.0314(15) Uani 1 1 d . . .
O23 O 0.9496(7) 0.5757(4) 0.2399(3) 0.0357(17) Uani 1 1 d . . .
O24 O 0.7577(8) 0.6025(4) 0.2753(4) 0.049(2) Uani 1 1 d . . .
O27 O 1.0547(9) 0.2225(6) 0.3385(4) 0.068(3) Uani 1 1 d . . .
O28 O 1.2409(14) 0.1353(9) 0.3951(5) 0.120(5) Uani 1 1 d U . .
H28 H 1.2795 0.1477 0.3617 0.180 Uiso 1 1 calc R . .
O30 O 0.025(3) 0.2252(16) 0.5268(15) 0.048(8) Uani 0.25 1 d P . .
C3 C 0.4070(9) 0.6973(6) 0.1031(4) 0.032(2) Uani 1 1 d . . .
H3 H 0.3967 0.6676 0.0791 0.038 Uiso 1 1 calc R . .
C4 C 0.4646(9) 0.8112(5) 0.1120(4) 0.032(2) Uani 1 1 d . . .
H4 H 0.4894 0.8589 0.0944 0.039 Uiso 1 1 calc R . .
C5 C 0.4284(10) 0.3156(6) 0.0933(4) 0.035(2) Uani 1 1 d . . .
H5 H 0.4178 0.3636 0.0737 0.042 Uiso 1 1 calc R . .
C12 C 0.4933(10) 0.1974(5) 0.0920(4) 0.035(2) Uani 1 1 d . . .
H12 H 0.5213 0.1650 0.0711 0.042 Uiso 1 1 calc R . .
C13 C 0.4731(11) 0.2686(6) 0.0613(4) 0.040(3) Uani 1 1 d . . .
H13 H 0.4893 0.2842 0.0202 0.048 Uiso 1 1 calc R . .
O1A O 0.9359(15) 0.3308(7) 0.3781(5) 0.081(4) Uani 0.75 1 d P A 1
C1A C 0.4470(11) 0.7679(6) 0.0782(4) 0.038(3) Uani 1 1 d . . .
H1A H 0.4621 0.7857 0.0372 0.045 Uiso 1 1 calc R . .
O1B O 0.843(3) 0.8948(11) 0.4121(8) 0.093(7) Uani 0.50 1 d PU . .
O1C O 0.661(2) 0.3260(12) 0.5927(10) 0.085(6) Uani 0.50 1 d PU . .
O1E O 0.783(3) 0.3070(17) 0.4898(13) 0.126(10) Uani 0.50 1 d PU . .
O1F O 0.705(4) 0.4872(18) 0.0714(16) 0.167(13) Uani 0.50 1 d PU . .
O1D O 0.796(3) 0.3391(18) 0.3929(11) 0.041(7) Uani 0.25 1 d PU B 2

loop_
_atom_site_aniso_label
_atom_site_aniso_U_11
_atom_site_aniso_U_22
_atom_site_aniso_U_33
_atom_site_aniso_U_23
_atom_site_aniso_U_13
_atom_site_aniso_U_12
Cd1 0.0248(4) 0.0233(4) 0.0265(3) -0.0085(3) -0.0025(3) 0.0020(3)
Cd3 0.0331(4) 0.0214(4) 0.0228(3) -0.0064(3) -0.0022(3) -0.0007(3)
Cd2 0.0336(4) 0.0201(4) 0.0214(3) -0.0045(3) -0.0014(3) 0.0027(3)
Cd4 0.0339(4) 0.0217(4) 0.0273(4) -0.0095(3) -0.0050(3) 0.0036(3)
Cd5 0.0279(4) 0.0227(4) 0.0289(4) -0.0093(3) -0.0029(3) 0.0008(3)
Cd6 0.0331(4) 0.0232(4) 0.0352(4) -0.0117(3) -0.0035(3) 0.0020(3)
C1 0.025(5) 0.029(6) 0.041(6) -0.016(5) -0.001(4) 0.003(4)
C2 0.025(5) 0.014(5) 0.034(5) -0.012(4) 0.000(4) -0.001(4)
C6 0.019(4) 0.020(5) 0.037(5) -0.016(4) -0.006(4) 0.002(4)
C7 0.023(5) 0.032(6) 0.029(5) -0.014(4) -0.009(4) 0.006(4)
C8 0.030(5) 0.025(5) 0.032(5) -0.013(4) -0.006(4) 0.005(4)
C9 0.036(6) 0.022(5) 0.025(5) -0.009(4) -0.003(4) -0.009(4)
C10 0.029(5) 0.025(6) 0.036(5) -0.013(4) -0.013(4) 0.004(4)
C11 0.022(5) 0.021(5) 0.030(5) -0.011(4) 0.000(4) 0.001(4)
C15 0.035(5) 0.018(5) 0.022(4) -0.011(4) -0.009(4) 0.002(4)
C16 0.027(5) 0.023(5) 0.027(5) -0.007(4) -0.005(4) 0.001(4)
C17 0.034(6) 0.020(5) 0.029(5) -0.016(4) 0.000(4) 0.008(4)
C18 0.030(5) 0.031(6) 0.036(6) -0.008(5) 0.002(4) 0.008(5)
C19 0.044(6) 0.017(5) 0.027(5) 0.002(4) -0.004(4) 0.005(5)
C20 0.032(5) 0.022(5) 0.034(5) -0.007(4) -0.001(4) 0.001(4)
C21 0.037(6) 0.044(7) 0.063(8) -0.023(6) -0.002(6) 0.006(6)
C22 0.022(6) 0.064(9) 0.077(9) -0.031(7) -0.002(6) 0.006(6)
C23 0.029(6) 0.042(7) 0.059(7) -0.023(6) -0.006(5) -0.010(5)
C24 0.027(5) 0.029(5) 0.031(5) -0.014(4) -0.003(4) 0.000(4)
C25 0.030(5) 0.019(5) 0.023(4) -0.007(4) -0.008(4) 0.009(4)
C26 0.022(5) 0.018(5) 0.041(6) -0.008(4) -0.005(4) 0.004(4)
C27 0.034(6) 0.027(6) 0.035(5) -0.018(4) -0.008(4) 0.005(5)
C28 0.044(7) 0.023(6) 0.030(5) -0.006(4) 0.001(5) -0.003(5)
C29 0.038(6) 0.025(6) 0.046(6) -0.015(5) -0.005(5) -0.005(5)
C30 0.039(7) 0.058(9) 0.127(13) -0.058(9) -0.005(8) -0.007(7)
C31 0.031(7) 0.106(14) 0.176(19) -0.094(14) -0.024(9) 0.008(8)
C32 0.052(8) 0.052(9) 0.108(12) -0.047(8) -0.022(8) 0.029(7)
C33 0.036(6) 0.031(6) 0.043(6) -0.015(5) -0.010(5) 0.007(5)
C34 0.037(6) 0.013(5) 0.035(5) -0.005(4) -0.011(4) 0.004(4)
C35 0.032(5) 0.013(5) 0.040(6) -0.010(4) -0.002(5) -0.001(4)
C36 0.052(7) 0.023(6) 0.027(5) -0.009(4) -0.006(5) 0.009(5)
C37 0.063(8) 0.040(7) 0.041(6) -0.002(5) -0.008(6) -0.013(6)
C38 0.072(9) 0.039(7) 0.040(6) -0.006(5) -0.020(6) -0.012(6)
C39 0.067(8) 0.055(8) 0.030(6) -0.006(5) -0.015(6) 0.003(7)
C40 0.119(13) 0.045(8) 0.033(6) -0.008(6) -0.018(7) -0.019(8)
C41 0.087(10) 0.055(8) 0.033(6) -0.013(6) -0.020(6) -0.013(7)
C42 0.097(11) 0.040(7) 0.036(6) -0.005(5) -0.007(7) -0.011(7)
C43 0.088(10) 0.037(7) 0.043(7) -0.004(5) -0.019(7) -0.008(7)
C44 0.055(7) 0.059(8) 0.036(6) -0.018(6) -0.019(5) -0.001(6)
C45 0.107(11) 0.034(7) 0.035(6) -0.016(5) -0.015(7) 0.004(7)
C46 0.095(10) 0.035(7) 0.038(6) -0.016(5) -0.021(6) 0.002(7)
C47 0.083(9) 0.038(7) 0.035(6) -0.016(5) -0.005(6) 0.015(6)
C48 0.097(11) 0.033(7) 0.034(6) -0.002(5) -0.003(6) -0.003(7)
C49 0.049(7) 0.040(7) 0.029(5) -0.007(5) -0.001(5) -0.001(5)
C50 0.072(9) 0.040(7) 0.040(6) -0.017(5) -0.001(6) 0.008(6)
C51 0.056(7) 0.039(7) 0.031(5) -0.009(5) -0.005(5) 0.007(6)
C52 0.124(13) 0.053(9) 0.034(6) -0.014(6) -0.012(7) 0.033(9)
C53 0.147(15) 0.052(9) 0.033(6) -0.018(6) -0.017(8) 0.041(9)
C54 0.055(7) 0.031(6) 0.028(5) -0.006(4) -0.006(5) 0.009(5)
C55 0.083(10) 0.042(7) 0.034(6) -0.002(5) -0.002(6) 0.017(7)
C56 0.075(9) 0.035(7) 0.035(6) -0.012(5) -0.005(6) 0.023(6)
C57 0.094(10) 0.025(6) 0.033(6) -0.009(5) 0.007(6) -0.009(6)
C58 0.094(10) 0.038(7) 0.031(6) -0.017(5) -0.005(6) -0.005(7)
C59 0.047(6) 0.032(6) 0.023(5) -0.004(4) -0.002(4) -0.006(5)
C60 0.087(9) 0.027(6) 0.030(5) -0.010(5) 0.002(6) 0.009(6)
C61 0.079(9) 0.042(7) 0.032(6) -0.015(5) -0.002(6) 0.003(7)
C62 0.039(6) 0.042(7) 0.042(6) -0.020(5) -0.004(5) 0.000(5)
C63 0.040(6) 0.044(7) 0.035(6) -0.015(5) -0.001(5) -0.006(5)
C64 0.023(5) 0.060(8) 0.040(6) -0.024(6) -0.009(4) 0.007(5)
C65 0.052(7) 0.041(7) 0.039(6) -0.020(5) -0.006(5) 0.009(6)
C66 0.036(6) 0.033(6) 0.032(5) -0.004(4) -0.004(4) 0.000(5)
C67 0.036(6) 0.052(7) 0.033(5) -0.022(5) -0.008(5) 0.005(5)
C68 0.058(8) 0.042(7) 0.038(6) -0.020(5) -0.002(5) -0.003(6)
C69 0.039(6) 0.049(7) 0.045(7) -0.009(6) -0.002(5) 0.001(6)
C70 0.040(6) 0.045(7) 0.036(6) -0.014(5) -0.006(5) 0.012(5)
C71 0.042(6) 0.044(7) 0.039(6) -0.014(5) -0.008(5) 0.009(5)
C72 0.053(7) 0.027(6) 0.029(5) -0.003(4) -0.003(5) -0.004(5)
C73 0.045(6) 0.031(6) 0.041(6) -0.001(5) -0.008(5) -0.002(5)
C74 0.026(5) 0.040(6) 0.026(5) -0.005(4) 0.000(4) -0.004(5)
C75 0.051(7) 0.029(6) 0.028(5) -0.003(4) -0.002(5) 0.004(5)
C76 0.048(7) 0.032(6) 0.032(5) -0.002(5) 0.000(5) 0.002(5)
C77 0.038(6) 0.030(6) 0.040(6) 0.002(5) -0.007(5) -0.009(5)
C78 0.034(6) 0.040(6) 0.025(5) -0.004(4) 0.001(4) -0.003(5)
C79 0.025(5) 0.041(6) 0.029(5) -0.004(5) -0.005(4) 0.006(5)
C80 0.044(6) 0.026(6) 0.031(5) 0.005(4) -0.001(5) 0.006(5)
C81 0.044(6) 0.036(6) 0.030(5) -0.005(5) -0.006(5) 0.012(5)
C87 0.087(13) 0.17(2) 0.060(10) -0.004(12) 0.010(9) 0.000(14)
C88 0.113(9) 0.151(12) 0.076(6) 0.004(7) -0.012(8) 0.046(10)
N1 0.037(5) 0.048(6) 0.025(4) -0.007(4) -0.007(4) -0.003(4)
N2 0.056(6) 0.039(6) 0.032(5) -0.011(4) -0.013(4) 0.006(5)
N3 0.033(5) 0.038(5) 0.028(4) -0.012(4) -0.003(4) -0.001(4)
N4 0.060(6) 0.037(5) 0.028(4) -0.010(4) -0.001(4) 0.000(5)
N5 0.035(5) 0.036(5) 0.026(4) -0.005(4) -0.001(4) -0.002(4)
N6 0.043(5) 0.029(5) 0.026(4) 0.001(4) -0.007(4) 0.004(4)
N7 0.041(5) 0.030(5) 0.036(5) -0.008(4) -0.005(4) 0.004(4)
N8 0.043(5) 0.047(6) 0.036(5) -0.022(4) -0.008(4) 0.005(5)
N9 0.039(5) 0.029(5) 0.034(4) -0.011(4) 0.001(4) -0.005(4)
O1 0.045(4) 0.037(4) 0.038(4) -0.019(3) -0.016(3) 0.010(3)
O2 0.071(6) 0.019(4) 0.059(5) -0.013(4) -0.025(4) 0.001(4)
O3 0.034(4) 0.046(5) 0.032(4) -0.014(3) 0.005(3) 0.000(3)
O4 0.039(4) 0.031(4) 0.031(4) 0.003(3) -0.010(3) 0.001(3)
O5 0.043(4) 0.021(4) 0.036(4) -0.007(3) -0.001(3) 0.001(3)
O6 0.062(5) 0.025(4) 0.087(6) -0.029(4) 0.025(5) -0.012(4)
O7 0.054(5) 0.025(4) 0.060(5) -0.019(4) 0.012(4) 0.001(4)
O8 0.048(4) 0.029(4) 0.044(4) -0.020(3) 0.001(4) 0.010(3)
O9 0.031(4) 0.042(5) 0.033(4) -0.006(3) 0.003(3) 0.003(3)
O10 0.041(4) 0.057(5) 0.028(4) -0.022(3) -0.012(3) 0.015(4)
O11 0.038(4) 0.024(4) 0.030(4) -0.004(3) -0.006(3) 0.002(3)
O12 0.107(8) 0.023(4) 0.071(6) -0.025(4) -0.051(5) 0.013(4)
O13 0.046(5) 0.032(4) 0.055(5) -0.020(4) -0.009(4) 0.014(4)
O14 0.069(6) 0.031(5) 0.118(8) -0.030(5) -0.004(6) -0.016(5)
O15 0.034(4) 0.040(5) 0.051(5) -0.014(4) 0.009(4) -0.005(4)
O16 0.039(4) 0.037(4) 0.045(4) -0.019(3) -0.012(3) 0.009(3)
O17 0.048(5) 0.023(4) 0.092(7) -0.018(4) -0.020(5) -0.001(4)
O18 0.079(7) 0.028(5) 0.112(8) -0.025(5) -0.008(6) 0.019(5)
O19 0.046(5) 0.028(4) 0.058(5) -0.014(4) 0.002(4) 0.014(4)
O20 0.065(5) 0.018(4) 0.067(5) -0.009(4) -0.009(4) -0.012(4)
O21 0.029(4) 0.034(4) 0.033(4) -0.009(3) 0.003(3) 0.003(3)
O22 0.029(4) 0.036(4) 0.034(4) -0.015(3) -0.006(3) 0.005(3)
O23 0.040(4) 0.029(4) 0.039(4) -0.013(3) 0.004(3) -0.008(3)
O24 0.063(5) 0.031(4) 0.058(5) -0.023(4) 0.000(4) 0.020(4)
O27 0.080(7) 0.079(7) 0.045(5) -0.020(5) -0.001(5) 0.014(6)
O28 0.112(9) 0.151(12) 0.076(6) 0.004(7) -0.012(7) 0.046(9)
O30 0.047(18) 0.041(19) 0.07(2) -0.032(16) -0.021(16) 0.025(15)
C3 0.035(6) 0.036(6) 0.025(5) -0.010(4) -0.003(4) 0.003(5)
C4 0.037(6) 0.026(5) 0.032(5) -0.007(4) -0.001(4) -0.002(5)
C5 0.043(6) 0.027(6) 0.035(5) -0.008(4) 0.000(5) 0.007(5)
C12 0.045(6) 0.028(6) 0.035(5) -0.016(4) -0.001(5) 0.009(5)
C13 0.058(7) 0.039(6) 0.020(5) -0.007(4) 0.003(5) -0.003(6)
O1A 0.121(13) 0.059(9) 0.054(7) 0.003(6) -0.014(8) -0.006(8)
C1A 0.053(7) 0.032(6) 0.027(5) -0.009(4) 0.004(5) -0.006(5)
O1B 0.168(17) 0.068(12) 0.038(9) -0.011(8) -0.002(10) 0.023(12)
O1C 0.085(6) 0.085(6) 0.084(6) -0.024(2) -0.0097(12) 0.0021(10)
O1E 0.132(13) 0.127(13) 0.125(12) -0.048(9) -0.001(9) -0.008(9)
O1F 0.23(2) 0.117(18) 0.158(19) -0.047(15) -0.013(16) -0.027(16)
O1D 0.038(13) 0.067(16) 0.017(11) -0.010(11) 0.004(10) -0.017(12)

loop_
_atom_type_symbol
_atom_type_description
_atom_type_scat_dispersion_real
_atom_type_scat_dispersion_imag
_atom_type_scat_source
C C 0.0033 0.0016 'International Tables Vol C Tables 4.2.6.8 and 6.1.1.4'
H H 0.0000 0.0000 'International Tables Vol C Tables 4.2.6.8 and 6.1.1.4'
Cd Cd -0.8075 1.2024 'International Tables Vol C Tables 4.2.6.8 and 6.1.1.4'
N N 0.0061 0.0033 'International Tables Vol C Tables 4.2.6.8 and 6.1.1.4'
O O 0.0106 0.0060 'International Tables Vol C Tables 4.2.6.8 and 6.1.1.4'

loop_
_geom_angle_atom_site_label_1
_geom_angle_atom_site_label_2
_geom_angle_atom_site_label_3
_geom_angle
_geom_angle_site_symmetry_1
_geom_angle_site_symmetry_3
O7 Cd1 O6 76.1(3) . .
O7 Cd1 O21 102.2(3) . 1_455
O6 Cd1 O21 104.4(3) . 1_455
O7 Cd1 O22 133.8(3) . 1_455
O6 Cd1 O22 143.3(3) . 1_455
O21 Cd1 O22 55.3(2) 1_455 1_455
O7 Cd1 N1 113.1(3) . .
O6 Cd1 N1 109.0(3) . .
O21 Cd1 N1 135.9(3) 1_455 .
O22 Cd1 N1 80.9(3) 1_455 .
O7 Cd1 O5 129.0(2) . .
O6 Cd1 O5 52.9(2) . .
O21 Cd1 O5 91.2(2) 1_455 .
O22 Cd1 O5 94.2(2) 1_455 .
N1 Cd1 O5 86.8(3) . .
O7 Cd1 O8 52.5(2) . .
O6 Cd1 O8 128.4(2) . .
O21 Cd1 O8 92.4(2) 1_455 .
O22 Cd1 O8 85.8(2) 1_455 .
N1 Cd1 O8 88.9(3) . .
O5 Cd1 O8 175.7(2) . .
O7 Cd1 C26 120.5(3) . 1_455
O6 Cd1 C26 126.1(3) . 1_455
O21 Cd1 C26 27.4(3) 1_455 1_455
O22 Cd1 C26 27.9(3) 1_455 1_455
N1 Cd1 C26 108.7(3) . 1_455
O5 Cd1 C26 92.9(3) . 1_455
O8 Cd1 C26 89.1(3) . 1_455
O13 Cd3 O20 106.0(3) . .
O13 Cd3 N4 87.7(3) . .
O20 Cd3 N4 86.9(3) . .
O13 Cd3 N5 87.9(3) . .
O20 Cd3 N5 85.2(3) . .
N4 Cd3 N5 169.6(3) . .
O13 Cd3 O11 88.1(3) . .
O20 Cd3 O11 161.7(3) . .
N4 Cd3 O11 105.5(3) . .
N5 Cd3 O11 83.8(3) . .
O13 Cd3 O10 153.4(3) . .
O20 Cd3 O10 95.6(3) . .
N4 Cd3 O10 78.0(3) . .
N5 Cd3 O10 109.5(3) . .
O11 Cd3 O10 74.5(2) . .
O18 Cd2 O23 110.6(3) . 1_545
O18 Cd2 N9 88.4(4) . .
O23 Cd2 N9 84.2(3) 1_545 .
O18 Cd2 N6 92.8(4) . 2_755
O23 Cd2 N6 84.3(3) 1_545 2_755
N9 Cd2 N6 168.1(3) . 2_755
O18 Cd2 O5 163.9(3) . 1_645
O23 Cd2 O5 85.3(2) 1_545 1_645
N9 Cd2 O5 95.8(3) . 1_645
N6 Cd2 O5 86.4(3) 2_755 1_645
O18 Cd2 O3 90.6(3) . 1_645
O23 Cd2 O3 153.3(3) 1_545 1_645
N9 Cd2 O3 80.3(3) . 1_645
N6 Cd2 O3 111.5(3) 2_755 1_645
O5 Cd2 O3 74.9(2) 1_645 1_645
O17 Cd4 O24 120.9(3) . 1_545
O17 Cd4 N2 90.6(3) . 2_656
O24 Cd4 N2 84.7(3) 1_545 2_656
O17 Cd4 N7 88.7(3) . .
O24 Cd4 N7 83.8(3) 1_545 .
N2 Cd4 N7 166.3(3) 2_656 .
O17 Cd4 O1 78.4(3) . 1_545
O24 Cd4 O1 160.5(3) 1_545 1_545
N2 Cd4 O1 98.8(3) 2_656 1_545
N7 Cd4 O1 94.5(3) . 1_545
O17 Cd4 O4 150.8(3) . 1_545
O24 Cd4 O4 86.8(3) 1_545 1_545
N2 Cd4 O4 82.4(3) 2_656 1_545
N7 Cd4 O4 104.5(3) . 1_545
O1 Cd4 O4 74.8(2) 1_545 1_545
O2 Cd5 O16 103.3(3) 1_545 .
O2 Cd5 N3 111.8(3) 1_545 2_656
O16 Cd5 N3 132.6(3) . 2_656
O2 Cd5 O12 77.4(3) 1_545 .
O16 Cd5 O12 103.3(3) . .
N3 Cd5 O12 114.5(3) 2_656 .
O2 Cd5 O11 131.2(2) 1_545 .
O16 Cd5 O11 92.5(2) . .
N3 Cd5 O11 87.7(3) 2_656 .
O12 Cd5 O11 54.0(2) . .
O2 Cd5 O15 128.9(3) 1_545 .
O16 Cd5 O15 54.5(2) . .
N3 Cd5 O15 78.5(3) 2_656 .
O12 Cd5 O15 146.0(3) . .
O11 Cd5 O15 97.9(2) . .
O14 Cd6 O19 118.4(3) . .
O14 Cd6 O27 92.8(4) . .
O19 Cd6 O27 84.3(3) . .
O14 Cd6 N8 86.9(4) . 2_755
O19 Cd6 N8 87.3(3) . 2_755
O27 Cd6 N8 170.3(3) . 2_755
O14 Cd6 O9 87.7(3) . 1_655
O19 Cd6 O9 152.0(3) . 1_655
O27 Cd6 O9 84.5(3) . 1_655
N8 Cd6 O9 105.2(3) 2_755 1_655
O14 Cd6 O8 161.4(3) . 1_655
O19 Cd6 O8 80.2(3) . 1_655
O27 Cd6 O8 89.2(3) . 1_655
N8 Cd6 O8 94.2(3) 2_755 1_655
O9 Cd6 O8 74.1(2) 1_655 1_655
O1 C1 O2 124.0(9) . .
O1 C1 C2 120.5(9) . .
O2 C1 C2 115.4(9) . .
C4 C2 C7 119.5(8) . .
C4 C2 C1 118.2(8) . .
C7 C2 C1 122.1(8) . .
C3 C6 C7 120.0(9) . .
C3 C6 C8 118.7(8) . .
C7 C6 C8 121.3(8) . .
C6 C7 C2 119.4(9) . .
C6 C7 C9 120.3(9) . .
C2 C7 C9 120.2(8) . .
O6 C8 O5 121.5(9) . .
O6 C8 C6 119.0(9) . .
O5 C8 C6 119.4(8) . .
O4 C9 O3 126.1(9) . .
O4 C9 C7 117.1(9) . .
O3 C9 C7 116.9(8) . .
O7 C10 O8 122.2(9) . .
O7 C10 C11 117.7(9) . .
O8 C10 C11 120.1(9) . .
C5 C11 C16 121.0(9) . .
C5 C11 C10 117.3(8) . .
C16 C11 C10 121.7(8) . .
C12 C15 C16 120.2(9) . .
C12 C15 C18 118.1(8) . .
C16 C15 C18 121.6(8) . .
C11 C16 C15 119.3(8) . .
C11 C16 C17 121.1(8) . .
C15 C16 C17 119.5(8) . .
O9 C17 O10 125.0(9) . .
O9 C17 C16 118.7(9) . .
O10 C17 C16 116.3(9) . .
O12 C18 O11 121.6(10) . .
O12 C18 C15 119.5(9) . .
O11 C18 C15 118.9(9) . .
O24 C19 O23 127.1(10) . .
O24 C19 C20 115.9(10) . .
O23 C19 C20 116.8(9) . .
C21 C20 C25 119.3(10) . .
C21 C20 C19 117.3(9) . .
C25 C20 C19 123.4(9) . .
C22 C21 C20 121.1(11) . .
C22 C21 H21 119.4 . .
C20 C21 H21 119.4 . .
C23 C22 C21 119.3(10) . .
C23 C22 H22 120.3 . .
C21 C22 H22 120.3 . .
C22 C23 C24 121.7(10) . .
C22 C23 H23 119.2 . .
C24 C23 H23 119.2 . .
C23 C24 C25 118.6(9) . .
C23 C24 C27 119.0(9) . .
C25 C24 C27 122.2(8) . .
C20 C25 C24 119.6(9) . .
C20 C25 C26 120.7(9) . .
C24 C25 C26 119.5(8) . .
O21 C26 O22 121.5(9) . .
O21 C26 C25 121.1(8) . .
O22 C26 C25 117.4(8) . .
O21 C26 Cd1 60.5(5) . 1_655
O22 C26 Cd1 61.0(5) . 1_655
C25 C26 Cd1 178.4(7) . 1_655
O20 C27 O19 125.0(10) . .
O20 C27 C24 117.0(9) . .
O19 C27 C24 118.0(9) . .
O14 C28 O13 124.2(10) . .
O14 C28 C29 118.1(10) . .
O13 C28 C29 117.7(9) . .
C30 C29 C34 118.6(10) . .
C30 C29 C28 118.2(10) . .
C34 C29 C28 123.2(10) . .
C31 C30 C29 121.9(12) . .
C31 C30 H30 119.0 . .
C29 C30 H30 119.0 . .
C30 C31 C32 121.0(13) . .
C30 C31 H31 119.5 . .
C32 C31 H31 119.5 . .
C31 C32 C33 119.4(12) . .
C31 C32 H32 120.3 . .
C33 C32 H32 120.3 . .
C34 C33 C32 118.9(10) . .
C34 C33 C36 123.1(9) . .
C32 C33 C36 117.9(10) . .
C29 C34 C33 120.0(9) . .
C29 C34 C35 120.0(9) . .
C33 C34 C35 119.9(9) . .
O15 C35 O16 122.5(10) . .
O15 C35 C34 120.8(9) . .
O16 C35 C34 116.7(9) . .
O17 C36 O18 126.1(11) . .
O17 C36 C33 117.7(9) . .
O18 C36 C33 116.2(10) . .
N1 C37 C38 123.8(11) . .
N1 C37 H37 118.1 . .
C38 C37 H37 118.1 . .
C37 C38 C39 119.3(11) . .
C37 C38 H38 120.4 . .
C39 C38 H38 120.4 . .
C40 C39 C38 115.5(10) . .
C40 C39 C44 122.2(11) . .
C38 C39 C44 122.2(11) . .
C41 C40 C39 120.5(12) . .
C41 C40 H40 119.7 . .
C39 C40 H40 119.7 . .
N1 C41 C40 123.8(12) . .
N1 C41 H41 118.1 . .
C40 C41 H41 118.1 . .
N2 C42 C43 122.0(12) . .
N2 C42 H42 119.0 . .
C43 C42 H42 119.0 . .
C44 C43 C42 119.6(12) . .
C44 C43 H43 120.2 . .
C42 C43 H43 120.2 . .
C45 C44 C43 117.1(10) . .
C45 C44 C39 122.1(11) . .
C43 C44 C39 120.8(11) . .
C44 C45 C46 121.2(11) . .
C44 C45 H45 119.4 . .
C46 C45 H45 119.4 . .
N2 C46 C45 122.0(11) . .
N2 C46 H46 119.0 . .
C45 C46 H46 119.0 . .
N3 C47 C48 124.1(11) . .
N3 C47 H47 118.0 . .
C48 C47 H47 118.0 . .
C47 C48 C49 120.0(11) . .
C47 C48 H48 120.0 . .
C49 C48 H48 120.0 . .
C50 C49 C48 114.6(10) . .
C50 C49 C54 123.4(11) . .
C48 C49 C54 121.9(10) . .
C49 C50 C51 121.7(11) . .
C49 C50 H50 119.2 . .
C51 C50 H50 119.2 . .
N3 C51 C50 122.7(11) . .
N3 C51 H51 118.6 . .
C50 C51 H51 118.6 . .
N4 C52 C53 123.6(12) . .
N4 C52 H52 118.2 . .
C53 C52 H52 118.2 . .
C52 C53 C54 120.9(12) . .
C52 C53 H53 119.6 . .
C54 C53 H53 119.6 . .
C55 C54 C53 114.7(10) . .
C55 C54 C49 123.9(10) . .
C53 C54 C49 121.4(10) . .
C54 C55 C56 121.4(11) . .
C54 C55 H55 119.3 . .
C56 C55 H55 119.3 . .
N4 C56 C55 123.8(11) . .
N4 C56 H56 118.1 . .
C55 C56 H56 118.1 . .
N9 C57 C58 122.0(11) . .
N9 C57 H57 119.0 . .
C58 C57 H57 119.0 . .
C59 C58 C57 121.1(10) . .
C59 C58 H58 119.4 . .
C57 C58 H58 119.4 . .
C58 C59 C60 116.1(9) . .
C58 C59 C59 122.0(12) . 2_746
C60 C59 C59 121.9(12) . 2_746
C61 C60 C59 120.1(11) . .
C61 C60 H60 119.9 . .
C59 C60 H60 119.9 . .
N9 C61 C60 123.2(11) . .
N9 C61 H61 118.4 . .
C60 C61 H61 118.4 . .
N7 C62 C63 123.6(10) . .
N7 C62 H62 118.2 . .
C63 C62 H62 118.2 . .
C64 C63 C62 120.1(11) . .
C64 C63 H63 119.9 . .
C62 C63 H63 119.9 . .
C63 C64 C65 115.8(10) . .
C63 C64 C67 121.2(11) . .
C65 C64 C67 122.9(10) . .
C66 C65 C64 121.3(11) . .
C66 C65 H65 119.4 . .
C64 C65 H65 119.4 . .
N7 C66 C65 122.8(10) . .
N7 C66 H66 118.6 . .
C65 C66 H66 118.6 . .
C68 C67 C71 116.1(10) . .
C68 C67 C64 122.8(10) . .
C71 C67 C64 121.0(11) . .
C67 C68 C69 120.6(11) . .
C67 C68 H68 119.7 . .
C69 C68 H68 119.7 . .
N8 C69 C68 124.0(11) . .
N8 C69 H69 118.0 . .
C68 C69 H69 118.0 . .
N8 C70 C71 124.8(11) . .
N8 C70 H70 117.6 . .
C71 C70 H70 117.6 . .
C70 C71 C67 118.8(11) . .
C70 C71 H71 120.6 . .
C67 C71 H71 120.6 . .
N5 C72 C73 123.2(10) . .
N5 C72 H72 118.4 . .
C73 C72 H72 118.4 . .
C72 C73 C74 119.3(10) . .
C72 C73 H73 120.4 . .
C74 C73 H73 120.4 . .
C75 C74 C73 116.7(9) . .
C75 C74 C79 122.8(10) . .
C73 C74 C79 120.5(9) . .
C76 C75 C74 119.5(10) . .
C76 C75 H75 120.2 . .
C74 C75 H75 120.2 . .
N5 C76 C75 123.9(10) . .
N5 C76 H76 118.1 . .
C75 C76 H76 118.1 . .
N6 C77 C78 123.2(10) . .
N6 C77 H77 118.4 . .
C78 C77 H77 118.4 . .
C77 C78 C79 120.1(10) . .
C77 C78 H78 120.0 . .
C79 C78 H78 120.0 . .
C80 C79 C78 116.6(9) . .
C80 C79 C74 121.1(10) . .
C78 C79 C74 122.2(10) . .
C79 C80 C81 119.3(10) . .
C79 C80 H80 120.3 . .
C81 C80 H80 120.3 . .
N6 C81 C80 122.9(10) . .
N6 C81 H81 118.5 . .
C80 C81 H81 118.5 . .
O27 C87 C88 112.5(15) . .
O27 C87 H87A 109.1 . .
C88 C87 H87A 109.1 . .
O27 C87 H87B 109.1 . .
C88 C87 H87B 109.1 . .
H87A C87 H87B 107.8 . .
O28 C88 C87 109(2) . .
O28 C88 H88A 110.0 . .
C87 C88 H88A 110.0 . .
O28 C88 H88B 110.0 . .
C87 C88 H88B 110.0 . .
H88A C88 H88B 108.4 . .
C37 N1 C41 117.0(9) . .
C37 N1 Cd1 124.9(8) . .
C41 N1 Cd1 117.4(7) . .
C46 N2 C42 118.1(10) . .
C46 N2 Cd4 122.1(8) . 2_656
C42 N2 Cd4 119.8(8) . 2_656
C47 N3 C51 116.8(9) . .
C47 N3 Cd5 118.4(7) . 2_656
C51 N3 Cd5 122.3(7) . 2_656
C56 N4 C52 115.5(10) . .
C56 N4 Cd3 126.6(8) . .
C52 N4 Cd3 117.8(8) . .
C72 N5 C76 117.4(9) . .
C72 N5 Cd3 123.8(7) . .
C76 N5 Cd3 118.6(7) . .
C81 N6 C77 117.8(9) . .
C81 N6 Cd2 125.8(7) . 2_755
C77 N6 Cd2 115.8(7) . 2_755
C62 N7 C66 116.2(9) . .
C62 N7 Cd4 122.1(7) . .
C66 N7 Cd4 121.6(7) . .
C70 N8 C69 115.6(9) . .
C70 N8 Cd6 121.6(7) . 2_755
C69 N8 Cd6 122.4(8) . 2_755
C57 N9 C61 117.4(9) . .
C57 N9 Cd2 122.9(7) . .
C61 N9 Cd2 119.7(7) . .
C1 O1 Cd4 123.4(6) . 1_565
C1 O2 Cd5 109.9(7) . 1_565
C9 O3 Cd2 119.2(6) . 1_465
C9 O4 Cd4 119.3(6) . 1_565
C8 O5 Cd2 127.7(6) . 1_465
C8 O5 Cd1 87.6(5) . .
Cd2 O5 Cd1 134.0(3) 1_465 .
C8 O6 Cd1 98.0(7) . .
C10 O7 Cd1 101.6(6) . .
C10 O8 Cd6 124.7(6) . 1_455
C10 O8 Cd1 83.7(6) . .
Cd6 O8 Cd1 136.9(3) 1_455 .
C17 O9 Cd6 120.8(6) . 1_455
C17 O10 Cd3 122.1(6) . .
C18 O11 Cd3 129.5(6) . .
C18 O11 Cd5 91.4(6) . .
Cd3 O11 Cd5 130.7(3) . .
C18 O12 Cd5 93.0(6) . .
C28 O13 Cd3 135.2(7) . .
C28 O14 Cd6 163.2(9) . .
C35 O15 Cd5 86.1(6) . .
C35 O16 Cd5 96.9(6) . .
C36 O17 Cd4 123.7(7) . .
C36 O18 Cd2 160.0(9) . .
C27 O19 Cd6 121.2(7) . .
C27 O20 Cd3 151.9(7) . .
C26 O21 Cd1 92.2(6) . 1_655
C26 O22 Cd1 91.0(6) . 1_655
C19 O23 Cd2 132.0(7) . 1_565
C19 O24 Cd4 147.1(7) . 1_565
C87 O27 Cd6 129.1(11) . .
C88 O28 H28 109.5 . .
C6 C3 C1A 119.6(9) . .
C6 C3 H3 120.2 . .
C1A C3 H3 120.2 . .
C1A C4 C2 120.2(9) . .
C1A C4 H4 119.9 . .
C2 C4 H4 119.9 . .
C11 C5 C13 120.1(9) . .
C11 C5 H5 119.9 . .
C13 C5 H5 119.9 . .
C15 C12 C13 120.3(9) . .
C15 C12 H12 119.9 . .
C13 C12 H12 119.9 . .
C5 C13 C12 118.9(9) . .
C5 C13 H13 120.6 . .
C12 C13 H13 120.6 . .
C4 C1A C3 121.1(9) . .
C4 C1A H1A 119.4 . .
C3 C1A H1A 119.4 . .

loop_
_geom_bond_atom_site_label_1
_geom_bond_atom_site_label_2
_geom_bond_distance
_geom_bond_site_symmetry_2
Cd1 O7 2.258(7) .
Cd1 O6 2.321(8) .
Cd1 O21 2.322(7) 1_455
Cd1 O22 2.334(7) 1_455
Cd1 N1 2.335(8) .
Cd1 O5 2.508(7) .
Cd1 O8 2.611(7) .
Cd1 C26 2.667(9) 1_455
Cd3 O13 2.233(7) .
Cd3 O20 2.236(7) .
Cd3 N4 2.282(8) .
Cd3 N5 2.330(8) .
Cd3 O11 2.333(7) .
Cd3 O10 2.409(7) .
Cd2 O18 2.182(8) .
Cd2 O23 2.259(7) 1_545
Cd2 N9 2.268(8) .
Cd2 N6 2.314(8) 2_755
Cd2 O5 2.339(7) 1_645
Cd2 O3 2.436(7) 1_645
Cd4 O17 2.252(7) .
Cd4 O24 2.258(7) 1_545
Cd4 N2 2.305(8) 2_656
Cd4 N7 2.320(8) .
Cd4 O1 2.379(7) 1_545
Cd4 O4 2.396(7) 1_545
Cd5 O2 2.188(7) 1_545
Cd5 O16 2.239(7) .
Cd5 N3 2.278(8) 2_656
Cd5 O12 2.394(8) .
Cd5 O11 2.407(7) .
Cd5 O15 2.488(8) .
Cd6 O14 2.191(8) .
Cd6 O19 2.221(7) .
Cd6 O27 2.322(8) .
Cd6 N8 2.334(8) 2_755
Cd6 O9 2.364(7) 1_655
Cd6 O8 2.387(8) 1_655
C1 O1 1.232(12) .
C1 O2 1.240(12) .
C1 C2 1.504(13) .
C2 C4 1.386(13) .
C2 C7 1.395(13) .
C6 C3 1.378(13) .
C6 C7 1.379(12) .
C6 C8 1.493(13) .
C7 C9 1.500(13) .
C8 O6 1.207(12) .
C8 O5 1.263(11) .
C9 O4 1.252(11) .
C9 O3 1.257(11) .
C10 O7 1.221(12) .
C10 O8 1.267(12) .
C10 C11 1.497(13) .
C11 C5 1.373(13) .
C11 C16 1.375(13) .
C15 C12 1.373(13) .
C15 C16 1.394(13) .
C15 C18 1.499(13) .
C16 C17 1.504(12) .
C17 O9 1.235(11) .
C17 O10 1.246(11) .
C18 O12 1.228(13) .
C18 O11 1.267(12) .
C19 O24 1.244(12) .
C19 O23 1.246(12) .
C19 C20 1.494(14) .
C20 C21 1.394(15) .
C20 C25 1.396(13) .
C21 C22 1.379(17) .
C21 H21 0.9300 .
C22 C23 1.372(16) .
C22 H22 0.9300 .
C23 C24 1.393(14) .
C23 H23 0.9300 .
C24 C25 1.412(13) .
C24 C27 1.489(14) .
C25 C26 1.495(13) .
C26 O21 1.227(11) .
C26 O22 1.249(11) .
C26 Cd1 2.667(9) 1_655
C27 O20 1.224(12) .
C27 O19 1.230(12) .
C28 O14 1.235(13) .
C28 O13 1.236(13) .
C28 C29 1.495(14) .
C29 C30 1.390(16) .
C29 C34 1.392(14) .
C30 C31 1.31(2) .
C30 H30 0.9300 .
C31 C32 1.39(2) .
C31 H31 0.9300 .
C32 C33 1.395(16) .
C32 H32 0.9300 .
C33 C34 1.393(13) .
C33 C36 1.502(15) .
C34 C35 1.486(14) .
C35 O15 1.224(12) .
C35 O16 1.256(12) .
C36 O17 1.221(13) .
C36 O18 1.227(13) .
C37 N1 1.309(14) .
C37 C38 1.375(15) .
C37 H37 0.9300 .
C38 C39 1.391(16) .
C38 H38 0.9300 .
C39 C40 1.388(17) .
C39 C44 1.496(15) .
C40 C41 1.347(16) .
C40 H40 0.9300 .
C41 N1 1.316(15) .
C41 H41 0.9300 .
C42 N2 1.337(15) .
C42 C43 1.382(16) .
C42 H42 0.9300 .
C43 C44 1.380(17) .
C43 H43 0.9300 .
C44 C45 1.352(16) .
C45 C46 1.372(15) .
C45 H45 0.9300 .
C46 N2 1.321(14) .
C46 H46 0.9300 .
C47 N3 1.298(14) .
C47 C48 1.376(15) .
C47 H47 0.9300 .
C48 C49 1.379(16) .
C48 H48 0.9300 .
C49 C50 1.367(16) .
C49 C54 1.434(14) .
C50 C51 1.368(15) .
C50 H50 0.9300 .
C51 N3 1.311(13) .
C51 H51 0.9300 .
C52 N4 1.329(15) .
C52 C53 1.366(16) .
C52 H52 0.9300 .
C53 C54 1.378(16) .
C53 H53 0.9300 .
C54 C55 1.358(16) .
C55 C56 1.374(15) .
C55 H55 0.9300 .
C56 N4 1.309(14) .
C56 H56 0.9300 .
C57 N9 1.306(13) .
C57 C58 1.376(15) .
C57 H57 0.9300 .
C58 C59 1.356(15) .
C58 H58 0.9300 .
C59 C60 1.366(14) .
C59 C59 1.467(18) 2_746
C60 C61 1.359(15) .
C60 H60 0.9300 .
C61 N9 1.321(14) .
C61 H61 0.9300 .
C62 N7 1.319(14) .
C62 C63 1.378(14) .
C62 H62 0.9300 .
C63 C64 1.364(15) .
C63 H63 0.9300 .
C64 C65 1.375(16) .
C64 C67 1.470(14) .
C65 C66 1.356(14) .
C65 H65 0.9300 .
C66 N7 1.339(13) .
C66 H66 0.9300 .
C67 C68 1.356(16) .
C67 C71 1.407(15) .
C68 C69 1.365(15) .
C68 H68 0.9300 .
C69 N8 1.327(14) .
C69 H69 0.9300 .
C70 N8 1.320(14) .
C70 C71 1.364(14) .
C70 H70 0.9300 .
C71 H71 0.9300 .
C72 N5 1.311(13) .
C72 C73 1.374(14) .
C72 H72 0.9300 .
C73 C74 1.406(15) .
C73 H73 0.9300 .
C74 C75 1.375(14) .
C74 C79 1.460(13) .
C75 C76 1.357(14) .
C75 H75 0.9300 .
C76 N5 1.337(13) .
C76 H76 0.9300 .
C77 N6 1.337(13) .
C77 C78 1.350(14) .
C77 H77 0.9300 .
C78 C79 1.402(14) .
C78 H78 0.9300 .
C79 C80 1.374(15) .
C80 C81 1.397(13) .
C80 H80 0.9300 .
C81 N6 1.314(13) .
C81 H81 0.9300 .
C87 O27 1.435(19) .
C87 C88 1.47(3) .
C87 H87A 0.9700 .
C87 H87B 0.9700 .
C88 O28 1.40(3) .
C88 H88A 0.9700 .
C88 H88B 0.9700 .
N2 Cd4 2.305(8) 2_656
N3 Cd5 2.278(8) 2_656
N6 Cd2 2.314(8) 2_755
N8 Cd6 2.334(8) 2_755
O1 Cd4 2.379(7) 1_565
O2 Cd5 2.188(7) 1_565
O3 Cd2 2.436(7) 1_465
O4 Cd4 2.396(7) 1_565
O5 Cd2 2.339(7) 1_465
O8 Cd6 2.387(8) 1_455
O9 Cd6 2.364(7) 1_455
O21 Cd1 2.322(7) 1_655
O22 Cd1 2.334(7) 1_655
O23 Cd2 2.259(7) 1_565
O24 Cd4 2.258(7) 1_565
O28 H28 0.8200 .
C3 C1A 1.382(14) .
C3 H3 0.9300 .
C4 C1A 1.341(14) .
C4 H4 0.9300 .
C5 C13 1.393(14) .
C5 H5 0.9300 .
C12 C13 1.400(14) .
C12 H12 0.9300 .
C13 H13 0.9300 .
C1A H1A 0.9300 .

loop_
_geom_torsion_atom_site_label_1
_geom_torsion_atom_site_label_2
_geom_torsion_atom_site_label_3
_geom_torsion_atom_site_label_4
_geom_torsion
_geom_torsion_site_symmetry_1
_geom_torsion_site_symmetry_4
O1 C1 C2 C4 -141.6(10) . .
O2 C1 C2 C4 36.8(13) . .
O1 C1 C2 C7 33.4(14) . .
O2 C1 C2 C7 -148.3(10) . .
C3 C6 C7 C2 1.2(13) . .
C8 C6 C7 C2 -178.3(8) . .
C3 C6 C7 C9 -177.5(9) . .
C8 C6 C7 C9 3.0(13) . .
C4 C2 C7 C6 1.6(14) . .
C1 C2 C7 C6 -173.3(8) . .
C4 C2 C7 C9 -179.7(9) . .
C1 C2 C7 C9 5.4(14) . .
C3 C6 C8 O6 39.9(14) . .
C7 C6 C8 O6 -140.5(10) . .
C3 C6 C8 O5 -138.0(9) . .
C7 C6 C8 O5 41.5(13) . .
C6 C7 C9 O4 86.8(11) . .
C2 C7 C9 O4 -91.9(11) . .
C6 C7 C9 O3 -92.3(11) . .
C2 C7 C9 O3 89.0(11) . .
O7 C10 C11 C5 -34.8(13) . .
O8 C10 C11 C5 144.1(9) . .
O7 C10 C11 C16 146.9(10) . .
O8 C10 C11 C16 -34.2(13) . .
C5 C11 C16 C15 -3.7(14) . .
C10 C11 C16 C15 174.5(9) . .
C5 C11 C16 C17 176.6(9) . .
C10 C11 C16 C17 -5.2(14) . .
C12 C15 C16 C11 -0.4(14) . .
C18 C15 C16 C11 -179.3(9) . .
C12 C15 C16 C17 179.3(9) . .
C18 C15 C16 C17 0.4(14) . .
C11 C16 C17 O9 90.6(11) . .
C15 C16 C17 O9 -89.1(11) . .
C11 C16 C17 O10 -90.8(11) . .
C15 C16 C17 O10 89.5(11) . .
C12 C15 C18 O12 -42.0(14) . .
C16 C15 C18 O12 136.9(11) . .
C12 C15 C18 O11 138.4(10) . .
C16 C15 C18 O11 -42.7(14) . .
O24 C19 C20 C21 16.4(14) . .
O23 C19 C20 C21 -167.4(9) . .
O24 C19 C20 C25 -163.0(9) . .
O23 C19 C20 C25 13.2(14) . .
C25 C20 C21 C22 1.6(17) . .
C19 C20 C21 C22 -177.8(11) . .
C20 C21 C22 C23 3.7(19) . .
C21 C22 C23 C24 -4.1(19) . .
C22 C23 C24 C25 -0.9(16) . .
C22 C23 C24 C27 174.6(10) . .
C21 C20 C25 C24 -6.5(14) . .
C19 C20 C25 C24 172.8(8) . .
C21 C20 C25 C26 178.6(9) . .
C19 C20 C25 C26 -2.0(14) . .
C23 C24 C25 C20 6.2(14) . .
C27 C24 C25 C20 -169.2(9) . .
C23 C24 C25 C26 -178.9(9) . .
C27 C24 C25 C26 5.7(14) . .
C20 C25 C26 O21 -90.5(12) . .
C24 C25 C26 O21 94.7(11) . .
C20 C25 C26 O22 89.8(11) . .
C24 C25 C26 O22 -85.1(11) . .
C20 C25 C26 Cd1 82(24) . 1_655
C24 C25 C26 Cd1 -92(24) . 1_655
C23 C24 C27 O20 -22.1(14) . .
C25 C24 C27 O20 153.3(9) . .
C23 C24 C27 O19 159.8(10) . .
C25 C24 C27 O19 -24.9(14) . .
O14 C28 C29 C30 3.9(17) . .
O13 C28 C29 C30 -175.7(11) . .
O14 C28 C29 C34 -175.1(10) . .
O13 C28 C29 C34 5.3(15) . .
C34 C29 C30 C31 -2(2) . .
C28 C29 C30 C31 178.7(15) . .
C29 C30 C31 C32 -1(3) . .
C30 C31 C32 C33 3(3) . .
C31 C32 C33 C34 -3(2) . .
C31 C32 C33 C36 179.4(14) . .
C30 C29 C34 C33 3.0(17) . .
C28 C29 C34 C33 -178.0(9) . .
C30 C29 C34 C35 -176.7(11) . .
C28 C29 C34 C35 2.3(15) . .
C32 C33 C34 C29 -0.6(16) . .
C36 C33 C34 C29 177.3(9) . .
C32 C33 C34 C35 179.2(11) . .
C36 C33 C34 C35 -2.9(15) . .
C29 C34 C35 O15 -92.6(12) . .
C33 C34 C35 O15 87.7(12) . .
C29 C34 C35 O16 87.8(12) . .
C33 C34 C35 O16 -91.9(11) . .
C34 C33 C36 O17 6.9(15) . .
C32 C33 C36 O17 -175.2(11) . .
C34 C33 C36 O18 -171.0(10) . .
C32 C33 C36 O18 6.9(16) . .
N1 C37 C38 C39 -1(2) . .
C37 C38 C39 C40 2(2) . .
C37 C38 C39 C44 -174.7(12) . .
C38 C39 C40 C41 -2(2) . .
C44 C39 C40 C41 175.1(14) . .
C39 C40 C41 N1 0(2) . .
N2 C42 C43 C44 -4(2) . .
C42 C43 C44 C45 1(2) . .
C42 C43 C44 C39 179.9(13) . .
C40 C39 C44 C45 17(2) . .
C38 C39 C44 C45 -166.5(14) . .
C40 C39 C44 C43 -161.9(14) . .
C38 C39 C44 C43 15(2) . .
C43 C44 C45 C46 1(2) . .
C39 C44 C45 C46 -177.5(13) . .
C44 C45 C46 N2 -1(2) . .
N3 C47 C48 C49 -2(2) . .
C47 C48 C49 C50 -1(2) . .
C47 C48 C49 C54 175.6(12) . .
C48 C49 C50 C51 1.7(19) . .
C54 C49 C50 C51 -174.4(12) . .
C49 C50 C51 N3 -1(2) . .
N4 C52 C53 C54 -1(3) . .
C52 C53 C54 C55 1(2) . .
C52 C53 C54 C49 -178.2(15) . .
C50 C49 C54 C55 -21(2) . .
C48 C49 C54 C55 162.7(14) . .
C50 C49 C54 C53 157.3(14) . .
C48 C49 C54 C53 -19(2) . .
C53 C54 C55 C56 0(2) . .
C49 C54 C55 C56 178.8(13) . .
C54 C55 C56 N4 0(2) . .
N9 C57 C58 C59 -2(2) . .
C57 C58 C59 C60 -1(2) . .
C57 C58 C59 C59 -178.2(14) . 2_746
C58 C59 C60 C61 0.8(19) . .
C59 C59 C60 C61 178.2(14) 2_746 .
C59 C60 C61 N9 1(2) . .
N7 C62 C63 C64 -4.0(17) . .
C62 C63 C64 C65 3.4(15) . .
C62 C63 C64 C67 -179.3(10) . .
C63 C64 C65 C66 -1.7(16) . .
C67 C64 C65 C66 -179.0(10) . .
C64 C65 C66 N7 0.2(17) . .
C63 C64 C67 C68 -31.9(16) . .
C65 C64 C67 C68 145.2(12) . .
C63 C64 C67 C71 151.3(11) . .
C65 C64 C67 C71 -31.6(16) . .
C71 C67 C68 C69 2.8(17) . .
C64 C67 C68 C69 -174.1(10) . .
C67 C68 C69 N8 -2.8(19) . .
N8 C70 C71 C67 0.3(18) . .
C68 C67 C71 C70 -1.6(16) . .
C64 C67 C71 C70 175.3(10) . .
N5 C72 C73 C74 1.2(17) . .
C72 C73 C74 C75 -1.6(15) . .
C72 C73 C74 C79 177.3(10) . .
C73 C74 C75 C76 2.5(16) . .
C79 C74 C75 C76 -176.4(10) . .
C74 C75 C76 N5 -3.1(18) . .
N6 C77 C78 C79 -0.1(16) . .
C77 C78 C79 C80 2.0(15) . .
C77 C78 C79 C74 -176.2(9) . .
C75 C74 C79 C80 24.3(15) . .
C73 C74 C79 C80 -154.6(10) . .
C75 C74 C79 C78 -157.6(10) . .
C73 C74 C79 C78 23.5(15) . .
C78 C79 C80 C81 -2.3(15) . .
C74 C79 C80 C81 175.9(9) . .
C79 C80 C81 N6 0.7(16) . .
O27 C87 C88 O28 61(2) . .
C38 C37 N1 C41 -1.2(19) . .
C38 C37 N1 Cd1 168.7(10) . .
C40 C41 N1 C37 2(2) . .
C40 C41 N1 Cd1 -169.1(12) . .
O7 Cd1 N1 C37 118.9(9) . .
O6 Cd1 N1 C37 36.3(10) . .
O21 Cd1 N1 C37 -100.9(10) 1_455 .
O22 Cd1 N1 C37 -107.3(10) 1_455 .
O5 Cd1 N1 C37 -12.5(9) . .
O8 Cd1 N1 C37 166.8(9) . .
C26 Cd1 N1 C37 -104.5(9) 1_455 .
O7 Cd1 N1 C41 -71.3(10) . .
O6 Cd1 N1 C41 -153.9(9) . .
O21 Cd1 N1 C41 69.0(10) 1_455 .
O22 Cd1 N1 C41 62.6(9) 1_455 .
O5 Cd1 N1 C41 157.3(9) . .
O8 Cd1 N1 C41 -23.3(9) . .
C26 Cd1 N1 C41 65.4(10) 1_455 .
C45 C46 N2 C42 -1(2) . .
C45 C46 N2 Cd4 179.8(11) . 2_656
C43 C42 N2 C46 4(2) . .
C43 C42 N2 Cd4 -177.4(11) . 2_656
C48 C47 N3 C51 3.0(19) . .
C48 C47 N3 Cd5 -159.5(11) . 2_656
C50 C51 N3 C47 -1.8(18) . .
C50 C51 N3 Cd5 159.9(9) . 2_656
C55 C56 N4 C52 0(2) . .
C55 C56 N4 Cd3 176.3(10) . .
C53 C52 N4 C56 1(2) . .
C53 C52 N4 Cd3 -176.0(14) . .
O13 Cd3 N4 C56 -14.8(11) . .
O20 Cd3 N4 C56 -121.0(11) . .
N5 Cd3 N4 C56 -80(2) . .
O11 Cd3 N4 C56 72.7(11) . .
O10 Cd3 N4 C56 142.6(11) . .
O13 Cd3 N4 C52 161.4(11) . .
O20 Cd3 N4 C52 55.2(11) . .
N5 Cd3 N4 C52 96(2) . .
O11 Cd3 N4 C52 -111.2(11) . .
O10 Cd3 N4 C52 -41.2(11) . .
C73 C72 N5 C76 -1.5(16) . .
C73 C72 N5 Cd3 -176.1(8) . .
C75 C76 N5 C72 2.5(17) . .
C75 C76 N5 Cd3 177.4(9) . .
O13 Cd3 N5 C72 -153.7(9) . .
O20 Cd3 N5 C72 -47.4(9) . .
N4 Cd3 N5 C72 -88(2) . .
O11 Cd3 N5 C72 118.0(9) . .
O10 Cd3 N5 C72 46.9(9) . .
O13 Cd3 N5 C76 31.9(8) . .
O20 Cd3 N5 C76 138.1(8) . .
N4 Cd3 N5 C76 97.2(19) . .
O11 Cd3 N5 C76 -56.5(8) . .
O10 Cd3 N5 C76 -127.6(8) . .
C80 C81 N6 C77 1.3(16) . .
C80 C81 N6 Cd2 -169.2(8) . 2_755
C78 C77 N6 C81 -1.6(16) . .
C78 C77 N6 Cd2 169.8(8) . 2_755
C63 C62 N7 C66 2.4(16) . .
C63 C62 N7 Cd4 179.4(8) . .
C65 C66 N7 C62 -0.5(15) . .
C65 C66 N7 Cd4 -177.5(8) . .
O17 Cd4 N7 C62 -16.2(8) . .
O24 Cd4 N7 C62 -137.5(8) 1_545 .
N2 Cd4 N7 C62 -103.6(15) 2_656 .
O1 Cd4 N7 C62 62.0(8) 1_545 .
O4 Cd4 N7 C62 137.5(8) 1_545 .
O17 Cd4 N7 C66 160.6(8) . .
O24 Cd4 N7 C66 39.4(8) 1_545 .
N2 Cd4 N7 C66 73.3(17) 2_656 .
O1 Cd4 N7 C66 -121.1(8) 1_545 .
O4 Cd4 N7 C66 -45.7(8) 1_545 .
C71 C70 N8 C69 -0.1(17) . .
C71 C70 N8 Cd6 -173.1(8) . 2_755
C68 C69 N8 C70 1.3(17) . .
C68 C69 N8 Cd6 174.3(9) . 2_755
C58 C57 N9 C61 3.7(19) . .
C58 C57 N9 Cd2 -174.5(10) . .
C60 C61 N9 C57 -3.7(19) . .
C60 C61 N9 Cd2 174.5(10) . .
O18 Cd2 N9 C57 -27.7(10) . .
O23 Cd2 N9 C57 -138.6(10) 1_545 .
N6 Cd2 N9 C57 -123.6(15) 2_755 .
O5 Cd2 N9 C57 136.7(10) 1_645 .
O3 Cd2 N9 C57 63.2(10) 1_645 .
O18 Cd2 N9 C61 154.2(9) . .
O23 Cd2 N9 C61 43.3(9) 1_545 .
N6 Cd2 N9 C61 58.3(19) 2_755 .
O5 Cd2 N9 C61 -41.4(9) 1_645 .
O3 Cd2 N9 C61 -114.9(9) 1_645 .
O2 C1 O1 Cd4 -141.4(9) . 1_565
C2 C1 O1 Cd4 36.8(12) . 1_565
O1 C1 O2 Cd5 7.0(13) . 1_565
C2 C1 O2 Cd5 -171.3(6) . 1_565
O4 C9 O3 Cd2 -128.8(8) . 1_465
C7 C9 O3 Cd2 50.2(10) . 1_465
O3 C9 O4 Cd4 -132.3(8) . 1_565
C7 C9 O4 Cd4 48.7(10) . 1_565
O6 C8 O5 Cd2 -148.9(8) . 1_465
C6 C8 O5 Cd2 29.0(12) . 1_465
O6 C8 O5 Cd1 -1.1(10) . .
C6 C8 O5 Cd1 176.7(8) . .
O7 Cd1 O5 C8 0.1(7) . .
O6 Cd1 O5 C8 0.6(6) . .
O21 Cd1 O5 C8 -106.6(6) 1_455 .
O22 Cd1 O5 C8 -161.9(5) 1_455 .
N1 Cd1 O5 C8 117.5(6) . .
O8 Cd1 O5 C8 109(3) . .
C26 Cd1 O5 C8 -133.9(6) 1_455 .
O7 Cd1 O5 Cd2 144.2(4) . 1_465
O6 Cd1 O5 Cd2 144.7(6) . 1_465
O21 Cd1 O5 Cd2 37.5(4) 1_455 1_465
O22 Cd1 O5 Cd2 -17.8(4) 1_455 1_465
N1 Cd1 O5 Cd2 -98.4(4) . 1_465
O8 Cd1 O5 Cd2 -107(3) . 1_465
C26 Cd1 O5 Cd2 10.2(4) 1_455 1_465
O5 C8 O6 Cd1 1.2(11) . .
C6 C8 O6 Cd1 -176.6(7) . .
O7 Cd1 O6 C8 178.9(8) . .
O21 Cd1 O6 C8 79.7(7) 1_455 .
O22 Cd1 O6 C8 29.5(10) 1_455 .
N1 Cd1 O6 C8 -71.1(8) . .
O5 Cd1 O6 C8 -0.7(6) . .
O8 Cd1 O6 C8 -175.4(6) . .
C26 Cd1 O6 C8 61.0(8) 1_455 .
O8 C10 O7 Cd1 0.3(11) . .
C11 C10 O7 Cd1 179.2(7) . .
O6 Cd1 O7 C10 174.3(7) . .
O21 Cd1 O7 C10 -83.7(7) 1_455 .
O22 Cd1 O7 C10 -30.6(8) 1_455 .
N1 Cd1 O7 C10 69.2(7) . .
O5 Cd1 O7 C10 174.7(6) . .
O8 Cd1 O7 C10 -0.1(6) . .
C26 Cd1 O7 C10 -61.8(7) 1_455 .
O7 C10 O8 Cd6 144.4(8) . 1_455
C11 C10 O8 Cd6 -34.5(12) . 1_455
O7 C10 O8 Cd1 -0.2(9) . .
C11 C10 O8 Cd1 -179.1(8) . .
O7 Cd1 O8 C10 0.1(5) . .
O6 Cd1 O8 C10 -6.8(7) . .
O21 Cd1 O8 C10 103.7(5) 1_455 .
O22 Cd1 O8 C10 158.6(6) 1_455 .
N1 Cd1 O8 C10 -120.5(6) . .
O5 Cd1 O8 C10 -112(3) . .
C26 Cd1 O8 C10 130.8(6) 1_455 .
O7 Cd1 O8 Cd6 -135.8(6) . 1_455
O6 Cd1 O8 Cd6 -142.8(5) . 1_455
O21 Cd1 O8 Cd6 -32.3(5) 1_455 1_455
O22 Cd1 O8 Cd6 22.6(4) 1_455 1_455
N1 Cd1 O8 Cd6 103.6(5) . 1_455
O5 Cd1 O8 Cd6 112(3) . 1_455
C26 Cd1 O8 Cd6 -5.1(5) 1_455 1_455
O10 C17 O9 Cd6 135.7(8) . 1_455
C16 C17 O9 Cd6 -45.8(11) . 1_455
O9 C17 O10 Cd3 124.9(9) . .
C16 C17 O10 Cd3 -53.6(10) . .
O13 Cd3 O10 C17 -76.9(9) . .
O20 Cd3 O10 C17 138.4(8) . .
N4 Cd3 O10 C17 -136.0(8) . .
N5 Cd3 O10 C17 51.5(8) . .
O11 Cd3 O10 C17 -25.9(7) . .
O12 C18 O11 Cd3 150.7(9) . .
C15 C18 O11 Cd3 -29.7(12) . .
O12 C18 O11 Cd5 0.8(11) . .
C15 C18 O11 Cd5 -179.6(8) . .
O13 Cd3 O11 C18 -121.6(8) . .
O20 Cd3 O11 C18 19.8(14) . .
N4 Cd3 O11 C18 151.3(8) . .
N5 Cd3 O11 C18 -33.5(8) . .
O10 Cd3 O11 C18 78.8(8) . .
O13 Cd3 O11 Cd5 17.1(4) . .
O20 Cd3 O11 Cd5 158.5(7) . .
N4 Cd3 O11 Cd5 -70.0(4) . .
N5 Cd3 O11 Cd5 105.2(4) . .
O10 Cd3 O11 Cd5 -142.5(4) . .
O2 Cd5 O11 C18 -5.9(7) 1_545 .
O16 Cd5 O11 C18 104.2(6) . .
N3 Cd5 O11 C18 -123.2(6) 2_656 .
O12 Cd5 O11 C18 -0.4(6) . .
O15 Cd5 O11 C18 158.7(6) . .
O2 Cd5 O11 Cd3 -155.2(4) 1_545 .
O16 Cd5 O11 Cd3 -45.1(4) . .
N3 Cd5 O11 Cd3 87.4(4) 2_656 .
O12 Cd5 O11 Cd3 -149.8(5) . .
O15 Cd5 O11 Cd3 9.4(4) . .
O11 C18 O12 Cd5 -0.8(11) . .
C15 C18 O12 Cd5 179.6(8) . .
O2 Cd5 O12 C18 176.2(8) 1_545 .
O16 Cd5 O12 C18 -82.9(7) . .
N3 Cd5 O12 C18 67.7(8) 2_656 .
O11 Cd5 O12 C18 0.4(6) . .
O15 Cd5 O12 C18 -38.7(10) . .
O14 C28 O13 Cd3 9.3(17) . .
C29 C28 O13 Cd3 -171.1(7) . .
O20 Cd3 O13 C28 -16.2(10) . .
N4 Cd3 O13 C28 -102.3(10) . .
N5 Cd3 O13 C28 68.2(10) . .
O11 Cd3 O13 C28 152.1(10) . .
O10 Cd3 O13 C28 -159.4(8) . .
O13 C28 O14 Cd6 -20(4) . .
C29 C28 O14 Cd6 161(3) . .
O19 Cd6 O14 C28 7(3) . .
O27 Cd6 O14 C28 92(3) . .
N8 Cd6 O14 C28 -79(3) 2_755 .
O9 Cd6 O14 C28 176(3) 1_655 .
O8 Cd6 O14 C28 -172(3) 1_655 .
O16 C35 O15 Cd5 -1.8(9) . .
C34 C35 O15 Cd5 178.7(8) . .
O2 Cd5 O15 C35 78.7(6) 1_545 .
O16 Cd5 O15 C35 1.1(5) . .
N3 Cd5 O15 C35 -172.4(6) 2_656 .
O12 Cd5 O15 C35 -55.4(8) . .
O11 Cd5 O15 C35 -86.4(6) . .
O15 C35 O16 Cd5 2.0(10) . .
C34 C35 O16 Cd5 -178.4(7) . .
O2 Cd5 O16 C35 -129.7(6) 1_545 .
N3 Cd5 O16 C35 7.7(7) 2_656 .
O12 Cd5 O16 C35 150.4(6) . .
O11 Cd5 O16 C35 96.9(6) . .
O15 Cd5 O16 C35 -1.0(5) . .
O18 C36 O17 Cd4 1.6(17) . .
C33 C36 O17 Cd4 -176.1(7) . .
O24 Cd4 O17 C36 -6.3(10) 1_545 .
N2 Cd4 O17 C36 77.9(9) 2_656 .
N7 Cd4 O17 C36 -88.4(9) . .
O1 Cd4 O17 C36 176.7(10) 1_545 .
O4 Cd4 O17 C36 153.3(7) 1_545 .
O17 C36 O18 Cd2 78(3) . .
C33 C36 O18 Cd2 -104(3) . .
O23 Cd2 O18 C36 -73(3) 1_545 .
N9 Cd2 O18 C36 -157(3) . .
N6 Cd2 O18 C36 11(3) 2_755 .
O5 Cd2 O18 C36 98(3) 1_645 .
O3 Cd2 O18 C36 123(3) 1_645 .
O20 C27 O19 Cd6 -12.8(14) . .
C24 C27 O19 Cd6 165.2(6) . .
O14 Cd6 O19 C27 29.4(9) . .
O27 Cd6 O19 C27 -60.7(8) . .
N8 Cd6 O19 C27 114.4(8) 2_755 .
O9 Cd6 O19 C27 -127.5(8) 1_655 .
O8 Cd6 O19 C27 -150.9(8) 1_655 .
O19 C27 O20 Cd3 -85.6(18) . .
C24 C27 O20 Cd3 96.4(16) . .
O13 Cd3 O20 C27 99.7(16) . .
N4 Cd3 O20 C27 -173.5(16) . .
N5 Cd3 O20 C27 13.3(16) . .
O11 Cd3 O20 C27 -40(2) . .
O10 Cd3 O20 C27 -95.9(16) . .
O22 C26 O21 Cd1 -0.5(9) . 1_655
C25 C26 O21 Cd1 179.8(8) . 1_655
O21 C26 O22 Cd1 0.5(9) . 1_655
C25 C26 O22 Cd1 -179.8(7) . 1_655
O24 C19 O23 Cd2 6.3(15) . 1_565
C20 C19 O23 Cd2 -169.4(6) . 1_565
O23 C19 O24 Cd4 54.5(19) . 1_565
C20 C19 O24 Cd4 -129.8(12) . 1_565
C88 C87 O27 Cd6 48(2) . .
O14 Cd6 O27 C87 20.5(13) . .
O19 Cd6 O27 C87 138.8(13) . .
N8 Cd6 O27 C87 108(2) 2_755 .
O9 Cd6 O27 C87 -66.9(13) 1_655 .
O8 Cd6 O27 C87 -141.0(13) 1_655 .
C7 C6 C3 C1A -2.6(14) . .
C8 C6 C3 C1A 177.0(9) . .
C7 C2 C4 C1A -3.0(15) . .
C1 C2 C4 C1A 172.0(9) . .
C16 C11 C5 C13 5.2(16) . .
C10 C11 C5 C13 -173.1(9) . .
C16 C15 C12 C13 2.9(16) . .
C18 C15 C12 C13 -178.1(10) . .
C11 C5 C13 C12 -2.6(17) . .
C15 C12 C13 C5 -1.5(17) . .
C2 C4 C1A C3 1.7(16) . .
C6 C3 C1A C4 1.1(16) . .

loop_
_platon_squeeze_void_nr
_platon_squeeze_void_average_x
_platon_squeeze_void_average_y
_platon_squeeze_void_average_z
_platon_squeeze_void_volume
_platon_squeeze_void_count_electrons
_platon_squeeze_void_content
1 -0.012 0.000 0.000 308 61 ' '
2 0.013 0.500 0.000 178 32 ' '
3 0.099 0.917 0.432 36 7 ' '
4 0.182 0.782 0.385 7 0 ' '
5 0.372 0.570 0.555 18 2 ' '
6 0.627 0.430 0.445 18 2 ' '
7 0.821 0.209 0.615 10 1 ' '
8 0.904 0.079 0.566 33 5 ' '
